data_2011738
loop_
_publ_author_name
'Melnyk, Oksana P.'
'Schollmeyer, Dieter'
'Olijnyk, Volodymyr V.'
'Filinchuk, Yaroslav E.'

_publ_section_title
;
 (\h^2^-Allylammonium)aquabis(sulfamato-<i>N</i>)copper(I)
;
_journal_issue 2
_journal_name_full 'Acta Crystallographica Section C'
_journal_page_first 151
_journal_page_last 153
_journal_paper_doi 10.1107/S0108270100016218
_journal_volume 57
_journal_year 2001
_chemical_formula_iupac '[Cu (C3 H8 N) (NH2 S O3)2 (H2 O)]'
_chemical_formula_moiety 'C3 H14 Cu N3 O7 S2'
_chemical_formula_sum 'C3 H14 Cu N3 O7 S2'
_chemical_formula_weight 331.83
_chemical_name_systematic
;
aqua(\h^2^-allylammonium)bis(sulfamato-N)copper(I)
;
_space_group_IT_number 14
_symmetry_cell_setting monoclinic
_symmetry_space_group_name_Hall '-P 2ybc'
_symmetry_space_group_name_H-M 'P 1 21/c 1'
_cell_angle_alpha 90.00
_cell_angle_beta 103.593(2)
_cell_angle_gamma 90.00
_cell_formula_units_Z 4
_cell_length_a 13.5437(5)
_cell_length_b 8.89230(10)
_cell_length_c 9.7121(4)
_cell_measurement_reflns_used 25
_cell_measurement_temperature 298(2)
_cell_measurement_theta_max 37
_cell_measurement_theta_min 32.5
_cell_volume 1136.91(6)
_computing_cell_refinement 'CAD-4 Software'
_computing_data_collection 'CAD-4 Software (Enraf Nonius, 1994)'
_computing_data_reduction 'Corinc (Dr\"ager & Gattow, 1971)'
_computing_molecular_graphics 'ORTEP-3 for Windows (Farrugia, 1997)'
_computing_publication_material SHELXL97
_computing_structure_refinement 'SHELXL97 (Sheldrick, 1997)'
_computing_structure_solution 'SHELXS97 (Sheldrick, 1997)'
_diffrn_ambient_temperature 298(2)
_diffrn_measured_fraction_theta_full .937
_diffrn_measured_fraction_theta_max .937
_diffrn_measurement_device '\k-geometry diffractometer'
_diffrn_measurement_device_type 'Enraf-Nonius CAD-4'
_diffrn_measurement_method \w/2\q
_diffrn_radiation_monochromator graphite
_diffrn_radiation_source 'rotating anode'
_diffrn_radiation_type CuK\a
_diffrn_radiation_wavelength 1.54178
_diffrn_reflns_av_R_equivalents .0000
_diffrn_reflns_av_sigmaI/netI .0154
_diffrn_reflns_limit_h_max 0
_diffrn_reflns_limit_h_min -16
_diffrn_reflns_limit_k_max 11
_diffrn_reflns_limit_k_min 0
_diffrn_reflns_limit_l_max 12
_diffrn_reflns_limit_l_min -11
_diffrn_reflns_number 2332
_diffrn_reflns_theta_full 74.65
_diffrn_reflns_theta_max 74.65
_diffrn_reflns_theta_min 3.36
_diffrn_standards_decay_% 'no decay, variation 0.5'
_diffrn_standards_interval_time 60
_diffrn_standards_number 3
_exptl_absorpt_coefficient_mu 6.451
_exptl_absorpt_correction_T_max .739
_exptl_absorpt_correction_T_min .359
_exptl_absorpt_correction_type 'psi scans'
_exptl_absorpt_process_details '(Corinc; Dr\"ager & Gattow, 1971)'
_exptl_crystal_colour colourless
_exptl_crystal_density_diffrn 1.939
_exptl_crystal_density_meas 1.92
_exptl_crystal_density_method 'flotation in CHCl~3~/CHBr~3~ mixture'
_exptl_crystal_description plate
_exptl_crystal_F_000 680
_exptl_crystal_size_max .20
_exptl_crystal_size_mid .17
_exptl_crystal_size_min .05
_refine_diff_density_max .738
_refine_diff_density_min -.776
_refine_ls_extinction_coef .0070(5)
_refine_ls_extinction_method 'SHELXL97 (Sheldrick, 1997)'
_refine_ls_goodness_of_fit_ref 1.251
_refine_ls_hydrogen_treatment mixed
_refine_ls_matrix_type full
_refine_ls_number_parameters 170
_refine_ls_number_reflns 2332
_refine_ls_number_restraints 0
_refine_ls_restrained_S_all 1.251
_refine_ls_R_factor_all .0420
_refine_ls_R_factor_gt .0417
_refine_ls_shift/su_max .000
_refine_ls_shift/su_mean .000
_refine_ls_structure_factor_coef Fsqd
_refine_ls_weighting_details 'calc w = 1/[\s^2^(Fo^2^)+(0.0575P)^2^+2.2982P] where P=(Fo^2^+2Fc^2^)/3'
_refine_ls_weighting_scheme calc
_refine_ls_wR_factor_ref .1167
_reflns_number_gt 2303
_reflns_number_total 2332
_reflns_threshold_expression I>2\s(I)
_cod_data_source_file av1052.cif
_cod_data_source_block I
_cod_original_sg_symbol_H-M 'P 21/c'
_cod_database_code 2011738

loop_
_symmetry_equiv_pos_as_xyz
'x, y, z'
'-x, y+1/2, -z+1/2'
'-x, -y, -z'
'x, -y-1/2, z-1/2'

loop_
_atom_site_label
_atom_site_fract_x
_atom_site_fract_y
_atom_site_fract_z
_atom_site_U_iso_or_equiv
_atom_site_adp_type
_atom_site_calc_flag
_atom_site_refinement_flags
_atom_site_occupancy
_atom_site_disorder_assembly
_atom_site_disorder_group
_atom_site_type_symbol
Cu .21481(3) .44817(5) .33716(5) .0174(2) Uani d . 1 . . Cu
S1 .02568(5) .28010(8) .41619(8) .0173(2) Uani d . 1 . . S
S2 .36509(5) .17255(8) .39079(7) .0167(2) Uani d . 1 . . S
O1 .0771(2) .1461(3) .3855(3) .0280(5) Uani d . 1 . . O
O2 .0582(3) .3308(4) .5598(3) .0445(8) Uani d . 1 . . O
O3 -.0830(2) .2706(3) .3647(4) .0443(8) Uani d . 1 . . O
O4 .3746(2) .0161(3) .3606(4) .0426(7) Uani d . 1 . . O
O5 .44758(17) .2618(3) .3620(2) .0232(5) Uani d . 1 . . O
O6 .3459(2) .2022(3) .5285(3) .0331(6) Uani d . 1 . . O
O7 .1960(2) .5313(3) .1029(3) .0244(5) Uani d . 1 . . O
H13 .173(4) .483(6) .043(6) .036(14) Uiso d . 1 . . H
H14 .167(4) .594(6) .100(5) .029(13) Uiso d . 1 . . H
N1 .0622(2) .4155(3) .3166(3) .0226(6) Uani d . 1 . . N
H1 .0353 .5031 .3365 .043(13) Uiso calc R 1 . . H
H2 .0343 .3945 .2251 .08(2) Uiso calc R 1 . . H
N2 .26068(19) .2417(3) .2771(3) .0156(5) Uani d . 1 . . N
H3 .2094 .1756 .2703 .028(11) Uiso calc R 1 . . H
H4 .2737 .2505 .1908 .038(12) Uiso calc R 1 . . H
N3 .4089(2) .5527(3) .2168(3) .0244(6) Uani d G 1 . . N
H10 .4356 .4730 .2583 .052(16) Uiso calc G 1 . . H
H11 .4518 .5975 .1795 .031(11) Uiso calc G 1 . . H
H12 .3566 .5296 .1524 .042(14) Uiso calc G 1 . . H
C1 .2527(3) .6328(5) .4624(5) .0375(9) Uani d . 1 . . C
H5 .2225 .7201 .4191 .034(12) Uiso calc R 1 . . H
H6 .2240 .5824 .5274 .066(18) Uiso calc R 1 . . H
C2 .3385(3) .5788(4) .4305(4) .0238(7) Uani d . 1 . . C
H7 .3679 .4914 .4745 .058(16) Uiso calc R 1 . . H
C3 .3873(3) .6568(4) .3260(4) .0265(7) Uani d . 1 . . C
H8 .3427 .7364 .2795 .055(15) Uiso calc R 1 . . H
H9 .4504 .7029 .3766 .048(14) Uiso calc R 1 . . H

loop_
_atom_site_aniso_label
_atom_site_aniso_U_11
_atom_site_aniso_U_22
_atom_site_aniso_U_33
_atom_site_aniso_U_12
_atom_site_aniso_U_13
_atom_site_aniso_U_23
Cu .0166(3) .0126(3) .0257(3) -.00059(16) .01033(19) -.00149(16)
S1 .0193(4) .0148(4) .0204(4) -.0009(3) .0102(3) .0031(3)
S2 .0201(4) .0126(4) .0194(4) .0056(3) .0087(3) .0033(3)
O1 .0390(14) .0158(11) .0313(12) .0042(10) .0123(11) .0031(9)
O2 .071(2) .0427(17) .0188(12) .0113(15) .0085(13) -.0027(11)
O3 .0201(13) .0383(16) .075(2) -.0061(11) .0128(13) .0182(15)
O4 .0473(17) .0126(12) .066(2) .0114(11) .0096(15) -.0014(12)
O5 .0185(11) .0274(12) .0254(11) .0019(9) .0081(9) .0040(9)
O6 .0414(15) .0455(16) .0166(11) .0064(12) .0152(10) .0092(11)
O7 .0262(13) .0169(12) .0289(14) .0043(11) .0040(10) -.0023(10)
N1 .0162(12) .0184(13) .0352(15) .0028(10) .0104(11) .0115(11)
N2 .0155(12) .0138(11) .0185(12) .0013(9) .0060(9) -.0004(9)
N3 .0244(14) .0228(15) .0305(15) -.0097(11) .0154(12) -.0040(12)
C1 .048(2) .0277(19) .043(2) -.0078(17) .0238(19) -.0206(17)
C2 .0305(17) .0189(15) .0231(15) -.0068(13) .0083(13) -.0084(13)
C3 .0330(18) .0165(15) .0321(17) -.0123(13) .0119(14) -.0072(13)

loop_
_atom_type_symbol
_atom_type_description
_atom_type_scat_dispersion_real
_atom_type_scat_dispersion_imag
_atom_type_scat_source
C C .0181 .0091 'International Tables Vol C Tables 4.2.6.8 and 6.1.1.4'
H H .0000 .0000 'International Tables Vol C Tables 4.2.6.8 and 6.1.1.4'
N N .0311 .0180 'International Tables Vol C Tables 4.2.6.8 and 6.1.1.4'
O O .0492 .0322 'International Tables Vol C Tables 4.2.6.8 and 6.1.1.4'
S S .3331 .5567 'International Tables Vol C Tables 4.2.6.8 and 6.1.1.4'
Cu Cu -1.9646 .5888 'International Tables Vol C Tables 4.2.6.8 and 6.1.1.4'

loop_
_geom_angle_atom_site_label_1
_geom_angle_atom_site_label_2
_geom_angle_atom_site_label_3
_geom_angle
_geom_angle_publ_flag
C1 Cu N1 106.21(15) ?
C1 Cu C2 38.70(15) yes
N1 Cu C2 144.88(13) ?
C1 Cu N2 146.63(15) ?
N1 Cu N2 102.11(11) yes
C2 Cu N2 110.92(12) ?
C1 Cu O7 106.23(15) ?
N1 Cu O7 94.19(11) yes
C2 Cu O7 98.05(12) ?
N2 Cu O7 88.73(10) yes
O2 S1 O3 114.3(2) ?
O2 S1 O1 114.02(17) ?
O3 S1 O1 112.47(18) ?
O2 S1 N1 105.59(18) ?
O3 S1 N1 104.81(16) ?
O1 S1 N1 104.42(14) ?
O4 S2 O6 114.23(19) ?
O4 S2 O5 112.45(17) ?
O6 S2 O5 113.12(16) ?
O4 S2 N2 108.69(16) ?
O6 S2 N2 103.45(14) ?
O5 S2 N2 103.82(13) ?
S1 N1 Cu 117.98(15) yes
S2 N2 Cu 113.55(13) yes
C2 C1 Cu 71.8(2) ?
C1 C2 C3 121.7(4) ?
C1 C2 Cu 69.5(2) ?
C3 C2 Cu 113.7(2) ?
N3 C3 C2 112.6(3) ?

loop_
_geom_bond_atom_site_label_1
_geom_bond_atom_site_label_2
_geom_bond_site_symmetry_2
_geom_bond_distance
_geom_bond_publ_flag
Cu C1 . 2.035(4) yes
Cu N1 . 2.050(3) yes
Cu C2 . 2.066(3) yes
Cu N2 . 2.066(3) yes
Cu O7 . 2.348(3) yes
S1 O2 . 1.433(3) ?
S1 O3 . 1.442(3) ?
S1 O1 . 1.447(3) ?
S1 N1 . 1.690(3) yes
S2 O4 . 1.433(3) ?
S2 O6 . 1.446(2) ?
S2 O5 . 1.450(2) ?
S2 N2 . 1.692(3) yes
N3 C3 . 1.488(4) ?
C1 C2 . 1.359(5) yes
C2 C3 . 1.504(5) ?

loop_
_geom_hbond_atom_site_label_D
_geom_hbond_atom_site_label_H
_geom_hbond_atom_site_label_A
_geom_hbond_site_symmetry_A
_geom_hbond_distance_DH
_geom_hbond_distance_HA
_geom_hbond_distance_DA
_geom_hbond_angle_DHA
_geom_hbond_publ_flag
O7 H13 O1 4_565 .73(6) 2.10(6) 2.818(4) 167(5) yes
O7 H14 O3 2 .68(6) 2.02(6) 2.682(4) 168(5) yes
N1 H1 O2 3_566 .90 2.32 3.180(4) 158.9 yes
N2 H4 O6 4_565 .90 2.08 2.953(3) 162.1 yes
N3 H10 O5 . .85 2.12 2.933(4) 159.7 yes
N3 H11 O5 2_655 .85 2.10 2.920(4) 160.8 yes
N3 H12 O7 . .85 2.11 2.841(4) 142.9 yes

loop_
_geom_torsion_atom_site_label_1
_geom_torsion_atom_site_label_2
_geom_torsion_atom_site_label_3
_geom_torsion_atom_site_label_4
_geom_torsion
_geom_torsion_publ_flag
O2 S1 N1 Cu 66.6(2) ?
O3 S1 N1 Cu -172.4(2) ?
O1 S1 N1 Cu -53.9(2) ?
C1 Cu N1 S1 -101.4(2) ?
C2 Cu N1 S1 -99.3(3) ?
N2 Cu N1 S1 60.7(2) ?
O7 Cu N1 S1 150.31(18) ?
O4 S2 N2 Cu 165.16(17) ?
O6 S2 N2 Cu 43.40(18) ?
O5 S2 N2 Cu -74.94(16) ?
C1 Cu N2 S2 15.9(3) ?
N1 Cu N2 S2 -131.80(14) ?
C2 Cu N2 S2 36.06(18) ?
O7 Cu N2 S2 134.19(14) ?
N1 Cu C1 C2 178.0(2) ?
N2 Cu C1 C2 31.0(4) ?
O7 Cu C1 C2 -82.5(3) ?
Cu C1 C2 C3 105.9(3) yes
N1 Cu C2 C1 -3.3(4) ?
N2 Cu C2 C1 -162.3(2) ?
O7 Cu C2 C1 105.9(3) ?
C1 Cu C2 C3 -116.6(4) ?
N1 Cu C2 C3 -119.9(3) ?
N2 Cu C2 C3 81.0(3) ?
O7 Cu C2 C3 -10.7(3) ?
C1 C2 C3 N3 -129.7(4) yes
Cu C2 C3 N3 -50.0(4) ?
